data_4088012
loop_
_publ_author_name
'Morsing, Thorbj\/orn J.'
'Reinholdt, Anders'
'Sauer, Stephan P. A.'
'Bendix, Jesper'

_publ_section_title
;
 Ligand Sphere Conversions in Terminal Carbide Complexes
;
_journal_issue 2
_journal_name_full Organometallics
_journal_page_first 100
_journal_paper_doi 10.1021/acs.organomet.5b00803
_journal_volume 35
_journal_year 2015
_chemical_formula_sum 'C39 H66 N2 P2 Ru'
_chemical_formula_weight 725.95
_space_group_crystal_system monoclinic
_space_group_IT_number 14
_space_group_name_Hall '-P 2ybc'
_space_group_name_H-M_alt 'P 1 21/c 1'
_atom_sites_solution_hydrogens geom
_atom_sites_solution_primary direct
_atom_sites_solution_secondary difmap
_audit_creation_method SHELXL-97
_cell_angle_alpha 90.00
_cell_angle_beta 112.449(2)
_cell_angle_gamma 90.00
_cell_formula_units_Z 4
_cell_length_a 13.9870(8)
_cell_length_b 14.9950(9)
_cell_length_c 20.2280(11)
_cell_measurement_reflns_used 9881
_cell_measurement_temperature 122(2)
_cell_measurement_theta_max 25.6963
_cell_measurement_theta_min 2.5403
_cell_volume 3921.0(4)
_computing_cell_refinement 'SAINT V8.27B (Bruker AXS Inc., 2012)'
_computing_data_collection 'Bruker Instrument Service v3.0.26'
_computing_data_reduction 'SAINT V8.27B (Bruker AXS Inc., 2012)'
_computing_molecular_graphics 'Mercury 3.0 (2011)'
_computing_publication_material 'SHELXL97 (Sheldrick, 2008)'
_computing_structure_refinement 'SHELXL-97 (Sheldrick, 1997)'
_computing_structure_solution 'SHELXS-97 (Sheldrick, 1990)'
_diffrn_ambient_temperature 122(2)
_diffrn_detector_area_resol_mean 10.4167
_diffrn_measured_fraction_theta_full 1.000
_diffrn_measured_fraction_theta_max 1.000
_diffrn_measurement_device_type 'Bruker SMART X2S benchtop diffractometer'
_diffrn_measurement_method '\w and \f scans'
_diffrn_radiation_monochromator 'doubly curved silicon crystal'
_diffrn_radiation_type MoK\a
_diffrn_radiation_wavelength 0.71073
_diffrn_reflns_av_R_equivalents 0.0947
_diffrn_reflns_av_sigmaI/netI 0.0272
_diffrn_reflns_limit_h_max 16
_diffrn_reflns_limit_h_min -16
_diffrn_reflns_limit_k_max 18
_diffrn_reflns_limit_k_min -18
_diffrn_reflns_limit_l_max 24
_diffrn_reflns_limit_l_min -24
_diffrn_reflns_number 139492
_diffrn_reflns_theta_full 25.35
_diffrn_reflns_theta_max 25.35
_diffrn_reflns_theta_min 2.08
_diffrn_source 'microfocus sealed tube'
_diffrn_source_type 'XOS X-beam'
_exptl_absorpt_coefficient_mu 0.509
_exptl_absorpt_correction_T_max 0.745
_exptl_absorpt_correction_T_min 0.676
_exptl_absorpt_correction_type multi-scan
_exptl_absorpt_process_details 'SADABS V2012/1 (Bruker AXS Inc.)'
_exptl_crystal_colour colorless
_exptl_crystal_density_diffrn 1.230
_exptl_crystal_density_method 'not measured'
_exptl_crystal_description prism
_exptl_crystal_F_000 1552
_exptl_crystal_size_max 0.045
_exptl_crystal_size_mid 0.040
_exptl_crystal_size_min 0.030
_refine_diff_density_max 2.213
_refine_diff_density_min -0.346
_refine_diff_density_rms 0.076
_refine_ls_extinction_method none
_refine_ls_goodness_of_fit_ref 1.071
_refine_ls_hydrogen_treatment constr
_refine_ls_matrix_type full
_refine_ls_number_parameters 397
_refine_ls_number_reflns 7172
_refine_ls_number_restraints 0
_refine_ls_restrained_S_all 1.071
_refine_ls_R_factor_all 0.0506
_refine_ls_R_factor_gt 0.0338
_refine_ls_shift/su_max 0.000
_refine_ls_shift/su_mean 0.000
_refine_ls_structure_factor_coef Fsqd
_refine_ls_weighting_details 'calc w=1/[\s^2^(Fo^2^)+(0.0388P)^2^+6.4542P] where P=(Fo^2^+2Fc^2^)/3'
_refine_ls_weighting_scheme calc
_refine_ls_wR_factor_gt 0.0818
_refine_ls_wR_factor_ref 0.0917
_reflns_number_gt 5750
_reflns_number_total 7172
_reflns_threshold_expression >2sigma(I)
_cod_data_source_file RuC-(CN)2.cif
_cod_data_source_block D8V015
_cod_original_sg_symbol_H-M 'P 21/c'
_cod_database_code 4088012

loop_
_symmetry_equiv_pos_as_xyz
'x, y, z'
'-x, y+1/2, -z+1/2'
'-x, -y, -z'
'x, -y-1/2, z-1/2'

loop_
_atom_site_label
_atom_site_type_symbol
_atom_site_fract_x
_atom_site_fract_y
_atom_site_fract_z
_atom_site_U_iso_or_equiv
_atom_site_adp_type
_atom_site_occupancy
_atom_site_symmetry_multiplicity
_atom_site_calc_flag
_atom_site_refinement_flags
Ru1 Ru 0.197121(17) 0.064706(15) 0.185912(12) 0.01482(8) Uani 1 1 d .
P2 P 0.07961(5) -0.05192(5) 0.18961(4) 0.01432(16) Uani 1 1 d .
C4 C 0.2557(2) 0.3003(2) 0.10937(15) 0.0222(6) Uani 1 1 d .
H4A H 0.3194 0.2972 0.1010 0.027 Uiso 1 1 calc R
H4B H 0.2114 0.2518 0.0834 0.027 Uiso 1 1 calc R
C5 C 0.3137(2) -0.0293(2) 0.20792(18) 0.0245(7) Uani 1 1 d .
C7 C 0.4137(2) 0.1209(2) 0.11924(18) 0.0269(7) Uani 1 1 d .
H7A H 0.3653 0.0715 0.1087 0.032 Uiso 1 1 calc R
H7B H 0.3801 0.1698 0.0874 0.032 Uiso 1 1 calc R
C8 C 0.1012(2) -0.15727(19) 0.14901(15) 0.0185(6) Uani 1 1 d .
H8 H 0.1764 -0.1620 0.1638 0.022 Uiso 1 1 calc R
C9 C -0.2436(2) -0.0459(2) 0.12658(17) 0.0273(7) Uani 1 1 d .
H9A H -0.2933 -0.0916 0.1254 0.033 Uiso 1 1 calc R
H9B H -0.2440 -0.0008 0.1609 0.033 Uiso 1 1 calc R
C10 C 0.2803(2) 0.28931(19) 0.18986(15) 0.0196(6) Uani 1 1 d .
H10 H 0.2134 0.2929 0.1949 0.024 Uiso 1 1 calc R
C11 C -0.0881(2) 0.0268(2) 0.07625(16) 0.0211(6) Uani 1 1 d .
H11A H -0.0391 0.0735 0.0781 0.025 Uiso 1 1 calc R
H11B H -0.0862 -0.0175 0.0419 0.025 Uiso 1 1 calc R
C13 C -0.2752(2) -0.0037(2) 0.05287(17) 0.0285(7) Uani 1 1 d .
H13A H -0.3427 0.0238 0.0397 0.034 Uiso 1 1 calc R
H13B H -0.2802 -0.0495 0.0179 0.034 Uiso 1 1 calc R
C14 C 0.0635(3) -0.0147(2) 0.32334(16) 0.0248(7) Uani 1 1 d .
H14A H 0.1022 0.0402 0.3280 0.030 Uiso 1 1 calc R
H14B H -0.0092 -0.0016 0.2972 0.030 Uiso 1 1 calc R
C15 C 0.4422(2) 0.1504(2) 0.19703(17) 0.0232(7) Uani 1 1 d .
H15 H 0.4761 0.0987 0.2262 0.028 Uiso 1 1 calc R
C16 C 0.0680(3) -0.2437(2) 0.17438(18) 0.0284(7) Uani 1 1 d .
H16A H 0.1008 -0.2476 0.2261 0.034 Uiso 1 1 calc R
H16B H -0.0063 -0.2433 0.1613 0.034 Uiso 1 1 calc R
C17 C 0.1912(3) -0.0764(2) 0.43968(16) 0.0310(8) Uani 1 1 d .
H17A H 0.2344 -0.0235 0.4494 0.037 Uiso 1 1 calc R
H17B H 0.1974 -0.1022 0.4851 0.037 Uiso 1 1 calc R
C18 C 0.0536(3) -0.3194(2) 0.05994(18) 0.0310(8) Uani 1 1 d .
H18A H 0.0762 -0.3708 0.0406 0.037 Uiso 1 1 calc R
H18B H -0.0213 -0.3207 0.0425 0.037 Uiso 1 1 calc R
C19 C 0.0983(3) -0.3242(2) 0.14081(17) 0.0276(7) Uani 1 1 d .
H19A H 0.1731 -0.3275 0.1578 0.033 Uiso 1 1 calc R
H19B H 0.0739 -0.3781 0.1559 0.033 Uiso 1 1 calc R
C20 C -0.1360(2) -0.0872(2) 0.15044(17) 0.0239(7) Uani 1 1 d .
H20A H -0.1366 -0.1355 0.1184 0.029 Uiso 1 1 calc R
H20B H -0.1165 -0.1117 0.1982 0.029 Uiso 1 1 calc R
C21 C 0.2642(3) 0.4671(2) 0.12372(19) 0.0366(9) Uani 1 1 d .
H21A H 0.3290 0.4713 0.1168 0.044 Uiso 1 1 calc R
H21B H 0.2261 0.5220 0.1065 0.044 Uiso 1 1 calc R
C22 C 0.2136(3) -0.1065(2) 0.32484(16) 0.0285(7) Uani 1 1 d .
H22A H 0.2366 -0.1505 0.2990 0.034 Uiso 1 1 calc R
H22B H 0.2554 -0.0533 0.3303 0.034 Uiso 1 1 calc R
C23 C 0.2282(3) -0.1430(3) 0.39842(17) 0.0366(9) Uani 1 1 d .
H23A H 0.1898 -0.1982 0.3930 0.044 Uiso 1 1 calc R
H23B H 0.3009 -0.1560 0.4249 0.044 Uiso 1 1 calc R
C24 C 0.0585(3) -0.1526(2) 0.06726(16) 0.0269(7) Uani 1 1 d .
H24A H -0.0163 -0.1476 0.0492 0.032 Uiso 1 1 calc R
H24B H 0.0853 -0.0997 0.0526 0.032 Uiso 1 1 calc R
C25 C 0.3046(3) 0.1991(2) 0.35109(16) 0.0315(8) Uani 1 1 d .
H25A H 0.2597 0.1473 0.3401 0.038 Uiso 1 1 calc R
H25B H 0.2629 0.2506 0.3285 0.038 Uiso 1 1 calc R
C26 C 0.5242(2) 0.2240(2) 0.2174(2) 0.0296(8) Uani 1 1 d .
H26A H 0.4952 0.2773 0.1899 0.036 Uiso 1 1 calc R
H26B H 0.5446 0.2384 0.2677 0.036 Uiso 1 1 calc R
C27 C 0.4578(3) 0.1065(2) 0.35786(18) 0.0373(9) Uani 1 1 d .
H27A H 0.4177 0.0519 0.3464 0.045 Uiso 1 1 calc R
H27B H 0.5134 0.1009 0.3406 0.045 Uiso 1 1 calc R
C28 C 0.3429(3) 0.3686(2) 0.23181(17) 0.0276(7) Uani 1 1 d .
H28A H 0.4101 0.3694 0.2282 0.033 Uiso 1 1 calc R
H28B H 0.3538 0.3625 0.2819 0.033 Uiso 1 1 calc R
C29 C 0.2861(3) 0.4559(2) 0.20256(19) 0.0363(9) Uani 1 1 d .
H29A H 0.2214 0.4567 0.2097 0.044 Uiso 1 1 calc R
H29B H 0.3278 0.5055 0.2289 0.044 Uiso 1 1 calc R
C30 C 0.2020(3) 0.3890(2) 0.08133(18) 0.0308(8) Uani 1 1 d .
H30A H 0.1923 0.3957 0.0315 0.037 Uiso 1 1 calc R
H30B H 0.1343 0.3890 0.0841 0.037 Uiso 1 1 calc R
C31 C 0.0794(3) -0.0505(2) 0.39763(16) 0.0289(7) Uani 1 1 d .
H31A H 0.0589 -0.0053 0.4239 0.035 Uiso 1 1 calc R
H31B H 0.0356 -0.1023 0.3926 0.035 Uiso 1 1 calc R
C32 C -0.1967(2) 0.0664(2) 0.05222(17) 0.0251(7) Uani 1 1 d .
H32A H -0.1967 0.1150 0.0838 0.030 Uiso 1 1 calc R
H32B H -0.2166 0.0903 0.0043 0.030 Uiso 1 1 calc R
C33 C 0.0880(3) -0.2351(2) 0.03482(19) 0.0367(9) Uani 1 1 d .
H33A H 0.0561 -0.2318 -0.0169 0.044 Uiso 1 1 calc R
H33B H 0.1625 -0.2365 0.0484 0.044 Uiso 1 1 calc R
C34 C 0.6189(3) 0.1946(2) 0.2033(2) 0.0419(10) Uani 1 1 d .
H34A H 0.6683 0.2432 0.2146 0.050 Uiso 1 1 calc R
H34B H 0.6516 0.1448 0.2343 0.050 Uiso 1 1 calc R
C35 C 0.5097(3) 0.0924(2) 0.1062(2) 0.0382(9) Uani 1 1 d .
H35A H 0.4903 0.0771 0.0562 0.046 Uiso 1 1 calc R
H35B H 0.5394 0.0398 0.1345 0.046 Uiso 1 1 calc R
C36 C 0.5904(3) 0.1671(3) 0.1263(2) 0.0456(10) Uani 1 1 d .
H36A H 0.6517 0.1468 0.1194 0.055 Uiso 1 1 calc R
H36B H 0.5628 0.2181 0.0953 0.055 Uiso 1 1 calc R
C37 C 0.5033(3) 0.1202(3) 0.43877(19) 0.0486(11) Uani 1 1 d .
H37A H 0.5442 0.0683 0.4614 0.058 Uiso 1 1 calc R
H37B H 0.5491 0.1714 0.4501 0.058 Uiso 1 1 calc R
C38 C 0.3513(3) 0.2132(3) 0.43232(18) 0.0460(10) Uani 1 1 d .
H38A H 0.3914 0.2678 0.4434 0.055 Uiso 1 1 calc R
H38B H 0.2962 0.2189 0.4500 0.055 Uiso 1 1 calc R
C39 C 0.4206(3) 0.1347(3) 0.46911(19) 0.0488(11) Uani 1 1 d .
H39A H 0.4532 0.1463 0.5201 0.059 Uiso 1 1 calc R
H39B H 0.3790 0.0812 0.4624 0.059 Uiso 1 1 calc R
P1 P 0.33107(6) 0.17633(5) 0.22192(4) 0.01776(17) Uani 1 1 d .
C2 C -0.0570(2) -0.01642(19) 0.15021(15) 0.0174(6) Uani 1 1 d .
H2 H -0.0630 0.0312 0.1816 0.021 Uiso 1 1 calc R
C3 C 0.0962(2) 0.1576(2) 0.19960(16) 0.0199(6) Uani 1 1 d .
N1 N 0.0412(2) 0.21018(19) 0.20565(16) 0.0331(7) Uani 1 1 d .
C6 C 0.0999(2) -0.08391(18) 0.28216(15) 0.0171(6) Uani 1 1 d .
H6 H 0.0599 -0.1384 0.2794 0.021 Uiso 1 1 calc R
N2 N 0.3795(2) -0.0789(2) 0.2192(2) 0.0439(8) Uani 1 1 d .
C12 C 0.3882(2) 0.1858(2) 0.32066(16) 0.0241(7) Uani 1 1 d .
H12 H 0.4318 0.2393 0.3324 0.029 Uiso 1 1 calc R
C1 C 0.1634(2) 0.0729(2) 0.09928(16) 0.0207(6) Uani 1 1 d .

loop_
_atom_site_aniso_label
_atom_site_aniso_U_11
_atom_site_aniso_U_22
_atom_site_aniso_U_33
_atom_site_aniso_U_23
_atom_site_aniso_U_13
_atom_site_aniso_U_12
Ru1 0.01592(12) 0.01031(12) 0.01760(12) -0.00092(9) 0.00572(9) 0.00007(9)
P2 0.0169(4) 0.0118(3) 0.0145(3) -0.0006(3) 0.0063(3) 0.0002(3)
C4 0.0275(16) 0.0167(15) 0.0201(15) -0.0011(12) 0.0063(13) -0.0015(13)
C5 0.0179(15) 0.0162(15) 0.0390(19) 0.0005(13) 0.0103(14) -0.0056(13)
C7 0.0182(16) 0.0281(18) 0.0356(19) -0.0051(14) 0.0116(14) -0.0004(13)
C8 0.0225(15) 0.0157(15) 0.0197(15) -0.0023(12) 0.0108(13) 0.0003(12)
C9 0.0203(16) 0.0309(18) 0.0312(18) 0.0038(14) 0.0105(14) -0.0053(13)
C10 0.0232(15) 0.0123(14) 0.0216(15) 0.0009(12) 0.0064(13) -0.0001(12)
C11 0.0205(15) 0.0239(16) 0.0200(15) 0.0051(12) 0.0088(13) 0.0017(12)
C13 0.0182(16) 0.0376(19) 0.0267(17) 0.0017(15) 0.0051(13) 0.0023(14)
C14 0.0314(17) 0.0231(16) 0.0216(16) -0.0007(13) 0.0119(14) 0.0073(14)
C15 0.0158(15) 0.0145(15) 0.0350(18) 0.0022(13) 0.0049(13) -0.0010(12)
C16 0.047(2) 0.0170(16) 0.0283(17) -0.0015(13) 0.0225(16) -0.0037(14)
C17 0.0369(19) 0.040(2) 0.0147(15) -0.0008(14) 0.0087(14) 0.0004(16)
C18 0.042(2) 0.0188(16) 0.0318(18) -0.0096(14) 0.0133(16) -0.0029(15)
C19 0.043(2) 0.0126(15) 0.0323(18) -0.0008(13) 0.0199(16) -0.0041(14)
C20 0.0229(16) 0.0231(16) 0.0257(16) 0.0048(13) 0.0091(13) -0.0028(13)
C21 0.056(2) 0.0160(16) 0.0342(19) 0.0058(14) 0.0131(18) 0.0074(15)
C22 0.0306(18) 0.0347(19) 0.0194(16) -0.0021(14) 0.0086(14) 0.0093(15)
C23 0.038(2) 0.044(2) 0.0206(17) 0.0040(15) 0.0042(15) 0.0177(17)
C24 0.043(2) 0.0183(16) 0.0213(16) -0.0002(13) 0.0146(15) 0.0020(14)
C25 0.042(2) 0.0292(18) 0.0191(16) -0.0012(14) 0.0073(15) -0.0029(16)
C26 0.0205(16) 0.0182(16) 0.045(2) 0.0007(14) 0.0067(15) -0.0054(13)
C27 0.040(2) 0.0259(18) 0.0305(19) 0.0046(15) -0.0033(16) 0.0035(16)
C28 0.0390(19) 0.0149(15) 0.0237(16) -0.0014(13) 0.0061(15) -0.0009(14)
C29 0.058(2) 0.0146(16) 0.0329(19) -0.0020(14) 0.0140(18) 0.0046(15)
C30 0.0364(19) 0.0236(17) 0.0278(18) 0.0088(14) 0.0071(15) 0.0049(14)
C31 0.0373(19) 0.0323(19) 0.0217(16) -0.0010(14) 0.0164(15) 0.0046(15)
C32 0.0218(16) 0.0306(17) 0.0240(16) 0.0102(14) 0.0099(13) 0.0057(14)
C33 0.067(3) 0.0239(18) 0.0273(18) -0.0043(14) 0.0265(18) 0.0020(17)
C34 0.0202(17) 0.0215(18) 0.079(3) 0.0051(18) 0.0132(18) -0.0050(14)
C35 0.0300(19) 0.032(2) 0.060(3) -0.0080(18) 0.0260(18) -0.0006(15)
C36 0.030(2) 0.032(2) 0.086(3) 0.000(2) 0.034(2) -0.0005(16)
C37 0.056(3) 0.033(2) 0.031(2) 0.0108(17) -0.0123(19) -0.0015(19)
C38 0.066(3) 0.045(2) 0.0218(18) -0.0014(17) 0.0117(18) -0.004(2)
C39 0.071(3) 0.040(2) 0.0205(18) 0.0073(16) 0.0002(19) -0.012(2)
P1 0.0193(4) 0.0115(4) 0.0193(4) -0.0010(3) 0.0037(3) -0.0014(3)
C2 0.0170(14) 0.0171(15) 0.0183(14) -0.0005(12) 0.0068(12) 0.0004(12)
C3 0.0229(16) 0.0169(15) 0.0229(16) -0.0010(12) 0.0122(13) -0.0033(13)
N1 0.0354(16) 0.0256(15) 0.0438(18) -0.0033(13) 0.0212(14) 0.0047(13)
C6 0.0220(15) 0.0141(14) 0.0161(14) 0.0005(11) 0.0081(12) 0.0016(11)
N2 0.0289(16) 0.0244(16) 0.080(3) 0.0094(16) 0.0223(16) 0.0055(13)
C12 0.0296(17) 0.0161(15) 0.0195(15) -0.0003(12) 0.0016(13) -0.0041(13)
C1 0.0198(15) 0.0192(15) 0.0236(16) -0.0039(12) 0.0088(12) -0.0039(12)

loop_
_atom_type_symbol
_atom_type_description
_atom_type_scat_dispersion_real
_atom_type_scat_dispersion_imag
_atom_type_scat_source
C C 0.0033 0.0016 'International Tables Vol C Tables 4.2.6.8 and 6.1.1.4'
H H 0.0000 0.0000 'International Tables Vol C Tables 4.2.6.8 and 6.1.1.4'
N N 0.0061 0.0033 'International Tables Vol C Tables 4.2.6.8 and 6.1.1.4'
P P 0.1023 0.0942 'International Tables Vol C Tables 4.2.6.8 and 6.1.1.4'
Ru Ru -1.2594 0.8363 'International Tables Vol C Tables 4.2.6.8 and 6.1.1.4'

loop_
_geom_angle_atom_site_label_1
_geom_angle_atom_site_label_2
_geom_angle_atom_site_label_3
_geom_angle
C1 Ru1 C5 99.36(14)
C1 Ru1 C3 99.20(13)
C5 Ru1 C3 161.40(13)
C1 Ru1 P1 98.31(10)
C5 Ru1 P1 87.14(8)
C3 Ru1 P1 89.06(8)
C1 Ru1 P2 99.54(10)
C5 Ru1 P2 89.43(8)
C3 Ru1 P2 88.63(8)
P1 Ru1 P2 162.13(3)
C2 P2 C6 104.23(13)
C2 P2 C8 111.76(13)
C6 P2 C8 103.84(13)
C2 P2 Ru1 112.42(9)
C6 P2 Ru1 112.06(9)
C8 P2 Ru1 111.94(10)
C30 C4 C10 111.5(3)
C30 C4 H4A 109.3
C10 C4 H4A 109.3
C30 C4 H4B 109.3
C10 C4 H4B 109.3
H4A C4 H4B 108.0
N2 C5 Ru1 177.7(3)
C35 C7 C15 110.9(3)
C35 C7 H7A 109.5
C15 C7 H7A 109.5
C35 C7 H7B 109.5
C15 C7 H7B 109.5
H7A C7 H7B 108.0
C16 C8 C24 111.0(2)
C16 C8 P2 116.8(2)
C24 C8 P2 112.1(2)
C16 C8 H8 105.3
C24 C8 H8 105.3
P2 C8 H8 105.3
C13 C9 C20 111.2(3)
C13 C9 H9A 109.4
C20 C9 H9A 109.4
C13 C9 H9B 109.4
C20 C9 H9B 109.4
H9A C9 H9B 108.0
C28 C10 C4 110.7(2)
C28 C10 P1 117.0(2)
C4 C10 P1 111.6(2)
C28 C10 H10 105.5
C4 C10 H10 105.5
P1 C10 H10 105.5
C32 C11 C2 110.6(2)
C32 C11 H11A 109.5
C2 C11 H11A 109.5
C32 C11 H11B 109.5
C2 C11 H11B 109.5
H11A C11 H11B 108.1
C9 C13 C32 110.8(3)
C9 C13 H13A 109.5
C32 C13 H13A 109.5
C9 C13 H13B 109.5
C32 C13 H13B 109.5
H13A C13 H13B 108.1
C31 C14 C6 110.0(3)
C31 C14 H14A 109.7
C6 C14 H14A 109.7
C31 C14 H14B 109.7
C6 C14 H14B 109.7
H14A C14 H14B 108.2
C26 C15 C7 111.0(3)
C26 C15 P1 113.4(2)
C7 C15 P1 115.1(2)
C26 C15 H15 105.5
C7 C15 H15 105.5
P1 C15 H15 105.5
C19 C16 C8 110.5(3)
C19 C16 H16A 109.5
C8 C16 H16A 109.5
C19 C16 H16B 109.5
C8 C16 H16B 109.5
H16A C16 H16B 108.1
C23 C17 C31 110.8(3)
C23 C17 H17A 109.5
C31 C17 H17A 109.5
C23 C17 H17B 109.5
C31 C17 H17B 109.5
H17A C17 H17B 108.1
C33 C18 C19 110.5(3)
C33 C18 H18A 109.5
C19 C18 H18A 109.5
C33 C18 H18B 109.5
C19 C18 H18B 109.5
H18A C18 H18B 108.1
C18 C19 C16 111.9(3)
C18 C19 H19A 109.2
C16 C19 H19A 109.2
C18 C19 H19B 109.2
C16 C19 H19B 109.2
H19A C19 H19B 107.9
C9 C20 C2 110.0(2)
C9 C20 H20A 109.7
C2 C20 H20A 109.7
C9 C20 H20B 109.7
C2 C20 H20B 109.7
H20A C20 H20B 108.2
C29 C21 C30 110.6(3)
C29 C21 H21A 109.5
C30 C21 H21A 109.5
C29 C21 H21B 109.5
C30 C21 H21B 109.5
H21A C21 H21B 108.1
C23 C22 C6 110.7(3)
C23 C22 H22A 109.5
C6 C22 H22A 109.5
C23 C22 H22B 109.5
C6 C22 H22B 109.5
H22A C22 H22B 108.1
C17 C23 C22 110.7(3)
C17 C23 H23A 109.5
C22 C23 H23A 109.5
C17 C23 H23B 109.5
C22 C23 H23B 109.5
H23A C23 H23B 108.1
C33 C24 C8 111.6(3)
C33 C24 H24A 109.3
C8 C24 H24A 109.3
C33 C24 H24B 109.3
C8 C24 H24B 109.3
H24A C24 H24B 108.0
C12 C25 C38 111.8(3)
C12 C25 H25A 109.3
C38 C25 H25A 109.3
C12 C25 H25B 109.3
C38 C25 H25B 109.3
H25A C25 H25B 107.9
C34 C26 C15 110.9(3)
C34 C26 H26A 109.5
C15 C26 H26A 109.5
C34 C26 H26B 109.5
C15 C26 H26B 109.5
H26A C26 H26B 108.0
C37 C27 C12 110.3(3)
C37 C27 H27A 109.6
C12 C27 H27A 109.6
C37 C27 H27B 109.6
C12 C27 H27B 109.6
H27A C27 H27B 108.1
C10 C28 C29 110.4(3)
C10 C28 H28A 109.6
C29 C28 H28A 109.6
C10 C28 H28B 109.6
C29 C28 H28B 109.6
H28A C28 H28B 108.1
C21 C29 C28 111.7(3)
C21 C29 H29A 109.3
C28 C29 H29A 109.3
C21 C29 H29B 109.3
C28 C29 H29B 109.3
H29A C29 H29B 107.9
C21 C30 C4 111.6(3)
C21 C30 H30A 109.3
C4 C30 H30A 109.3
C21 C30 H30B 109.3
C4 C30 H30B 109.3
H30A C30 H30B 108.0
C17 C31 C14 111.9(3)
C17 C31 H31A 109.2
C14 C31 H31A 109.2
C17 C31 H31B 109.2
C14 C31 H31B 109.2
H31A C31 H31B 107.9
C13 C32 C11 111.2(3)
C13 C32 H32A 109.4
C11 C32 H32A 109.4
C13 C32 H32B 109.4
C11 C32 H32B 109.4
H32A C32 H32B 108.0
C18 C33 C24 111.1(3)
C18 C33 H33A 109.4
C24 C33 H33A 109.4
C18 C33 H33B 109.4
C24 C33 H33B 109.4
H33A C33 H33B 108.0
C36 C34 C26 111.5(3)
C36 C34 H34A 109.3
C26 C34 H34A 109.3
C36 C34 H34B 109.3
C26 C34 H34B 109.3
H34A C34 H34B 108.0
C7 C35 C36 110.9(3)
C7 C35 H35A 109.5
C36 C35 H35A 109.5
C7 C35 H35B 109.5
C36 C35 H35B 109.5
H35A C35 H35B 108.0
C34 C36 C35 110.5(3)
C34 C36 H36A 109.6
C35 C36 H36A 109.6
C34 C36 H36B 109.6
C35 C36 H36B 109.6
H36A C36 H36B 108.1
C39 C37 C27 112.5(3)
C39 C37 H37A 109.1
C27 C37 H37A 109.1
C39 C37 H37B 109.1
C27 C37 H37B 109.1
H37A C37 H37B 107.8
C39 C38 C25 110.4(3)
C39 C38 H38A 109.6
C25 C38 H38A 109.6
C39 C38 H38B 109.6
C25 C38 H38B 109.6
H38A C38 H38B 108.1
C37 C39 C38 110.8(3)
C37 C39 H39A 109.5
C38 C39 H39A 109.5
C37 C39 H39B 109.5
C38 C39 H39B 109.5
H39A C39 H39B 108.1
C15 P1 C12 104.37(14)
C15 P1 C10 110.27(14)
C12 P1 C10 104.90(14)
C15 P1 Ru1 114.16(10)
C12 P1 Ru1 110.18(10)
C10 P1 Ru1 112.27(10)
C11 C2 C20 111.1(2)
C11 C2 P2 113.9(2)
C20 C2 P2 115.3(2)
C11 C2 H2 105.2
C20 C2 H2 105.2
P2 C2 H2 105.2
N1 C3 Ru1 177.9(3)
C22 C6 C14 109.4(2)
C22 C6 P2 110.7(2)
C14 C6 P2 114.9(2)
C22 C6 H6 107.2
C14 C6 H6 107.2
P2 C6 H6 107.2
C25 C12 C27 110.1(3)
C25 C12 P1 111.3(2)
C27 C12 P1 113.6(2)
C25 C12 H12 107.2
C27 C12 H12 107.2
P1 C12 H12 107.2

loop_
_geom_bond_atom_site_label_1
_geom_bond_atom_site_label_2
_geom_bond_distance
Ru1 C1 1.636(3)
Ru1 C5 2.071(3)
Ru1 C3 2.075(3)
Ru1 P1 2.4083(8)
Ru1 P2 2.4206(8)
P2 C2 1.845(3)
P2 C6 1.846(3)
P2 C8 1.858(3)
C4 C30 1.527(4)
C4 C10 1.539(4)
C4 H4A 0.9700
C4 H4B 0.9700
C5 N2 1.137(4)
C7 C35 1.525(4)
C7 C15 1.533(4)
C7 H7A 0.9700
C7 H7B 0.9700
C8 C16 1.530(4)
C8 C24 1.530(4)
C8 H8 0.9800
C9 C13 1.522(4)
C9 C20 1.525(4)
C9 H9A 0.9700
C9 H9B 0.9700
C10 C28 1.527(4)
C10 P1 1.856(3)
C10 H10 0.9800
C11 C32 1.527(4)
C11 C2 1.533(4)
C11 H11A 0.9700
C11 H11B 0.9700
C13 C32 1.523(4)
C13 H13A 0.9700
C13 H13B 0.9700
C14 C31 1.530(4)
C14 C6 1.535(4)
C14 H14A 0.9700
C14 H14B 0.9700
C15 C26 1.531(4)
C15 P1 1.848(3)
C15 H15 0.9800
C16 C19 1.522(4)
C16 H16A 0.9700
C16 H16B 0.9700
C17 C23 1.515(5)
C17 C31 1.517(5)
C17 H17A 0.9700
C17 H17B 0.9700
C18 C33 1.508(5)
C18 C19 1.514(4)
C18 H18A 0.9700
C18 H18B 0.9700
C19 H19A 0.9700
C19 H19B 0.9700
C20 C2 1.534(4)
C20 H20A 0.9700
C20 H20B 0.9700
C21 C29 1.514(5)
C21 C30 1.515(5)
C21 H21A 0.9700
C21 H21B 0.9700
C22 C23 1.524(4)
C22 C6 1.530(4)
C22 H22A 0.9700
C22 H22B 0.9700
C23 H23A 0.9700
C23 H23B 0.9700
C24 C33 1.530(4)
C24 H24A 0.9700
C24 H24B 0.9700
C25 C12 1.529(5)
C25 C38 1.533(4)
C25 H25A 0.9700
C25 H25B 0.9700
C26 C34 1.523(5)
C26 H26A 0.9700
C26 H26B 0.9700
C27 C37 1.527(5)
C27 C12 1.539(4)
C27 H27A 0.9700
C27 H27B 0.9700
C28 C29 1.529(4)
C28 H28A 0.9700
C28 H28B 0.9700
C29 H29A 0.9700
C29 H29B 0.9700
C30 H30A 0.9700
C30 H30B 0.9700
C31 H31A 0.9700
C31 H31B 0.9700
C32 H32A 0.9700
C32 H32B 0.9700
C33 H33A 0.9700
C33 H33B 0.9700
C34 C36 1.511(6)
C34 H34A 0.9700
C34 H34B 0.9700
C35 C36 1.532(5)
C35 H35A 0.9700
C35 H35B 0.9700
C36 H36A 0.9700
C36 H36B 0.9700
C37 C39 1.518(6)
C37 H37A 0.9700
C37 H37B 0.9700
C38 C39 1.525(6)
C38 H38A 0.9700
C38 H38B 0.9700
C39 H39A 0.9700
C39 H39B 0.9700
P1 C12 1.852(3)
C2 H2 0.9800
C3 N1 1.140(4)
C6 H6 0.9800
C12 H12 0.9800
